data_1559437
loop_
_publ_author_name
'Dallasta Pedroso, Sofia'
'Caracelli, Ignez'
'Zukerman-Schpector, Julio'
'Soto-Monsalve, Monica'
'De Almeida Santos, Regina H.'
'Correia, Carlos Roque D.'
'Llanes Garcia, Ariel L.'
'Tiekink, Edward R. T.'

_publ_section_title
;
 Ethyl 3,4-bis(acetyloxy)-2-(4-methoxyphenyl)pyrrolidine-1-carboxylate
;
_journal_coeditor_code HB4364
_journal_issue 10
_journal_name_full IUCrData
_journal_page_first x201228
_journal_paper_doi 10.1107/S2414314620012286
_journal_volume 5
_journal_year 2020
_chemical_formula_iupac 'C18 H23 N O7'
_chemical_formula_moiety 'C18 H23 N O7'
_chemical_formula_sum 'C18 H23 N O7'
_chemical_formula_weight 365.37
_chemical_name_systematic
;
Ethyl 3,4-bis(acetyloxy)-2-(4-methoxyphenyl)pyrrolidine-1-carboxylate
;
_space_group_crystal_system monoclinic
_space_group_IT_number 14
_space_group_name_Hall '-P 2ybc'
_space_group_name_H-M_alt 'P 1 21/c 1'
_atom_sites_solution_hydrogens geom
_atom_sites_solution_primary direct
_atom_sites_solution_secondary difmap
_audit_creation_method SHELXL-2018/3
_cell_angle_alpha 90
_cell_angle_beta 91.550(2)
_cell_angle_gamma 90
_cell_formula_units_Z 4
_cell_length_a 9.9429(5)
_cell_length_b 9.3845(5)
_cell_length_c 20.7845(11)
_cell_measurement_reflns_used 6695
_cell_measurement_temperature 296(2)
_cell_measurement_theta_max 22.21
_cell_measurement_theta_min 2.38
_cell_volume 1938.67(18)
_computing_cell_refinement
;
SAINT (Bruker, 2009)
;
_computing_data_collection
;
APEX2 (Bruker, 2009)
;
_computing_data_reduction
;
SAINT (Bruker, 2009)
;
_computing_molecular_graphics
;
ORTEP-3 for Windows (Farrugia, 2012), <i>MarvinSketch</i>
(ChemAxon, 2010) and DIAMOND (Brandenburg, 2006)
;
_computing_publication_material
;
PublCIF (Westrip, 2010)
;
_computing_structure_refinement
;
<i>SHELXL2018/3</i> (Sheldrick, 2015)
;
_computing_structure_solution
;
SIR2014 (Burla <i>et al.</i>,  2015)
;
_diffrn_ambient_temperature 296(2)
_diffrn_measured_fraction_theta_full 1.000
_diffrn_measured_fraction_theta_max 0.998
_diffrn_measurement_device_type 'Bruker APEXII CCD'
_diffrn_measurement_method '\f and \w scans'
_diffrn_radiation_type MoK\a
_diffrn_radiation_wavelength 0.71073
_diffrn_reflns_av_R_equivalents 0.0585
_diffrn_reflns_av_unetI/netI 0.0362
_diffrn_reflns_limit_h_max 12
_diffrn_reflns_limit_h_min -11
_diffrn_reflns_limit_k_max 11
_diffrn_reflns_limit_k_min -11
_diffrn_reflns_limit_l_max 19
_diffrn_reflns_limit_l_min -25
_diffrn_reflns_number 32581
_diffrn_reflns_theta_full 25.242
_diffrn_reflns_theta_max 26.401
_diffrn_reflns_theta_min 1.960
_diffrn_standards_decay_% 2
_diffrn_standards_interval_time 120
_diffrn_standards_number 3
_exptl_absorpt_coefficient_mu 0.097
_exptl_absorpt_correction_T_max 0.7454
_exptl_absorpt_correction_T_min 0.4701
_exptl_absorpt_correction_type multi-scan
_exptl_absorpt_process_details
;
(SADABS; Bruker 2009)
;
_exptl_crystal_colour colourless
_exptl_crystal_density_diffrn 1.252
_exptl_crystal_description slab
_exptl_crystal_F_000 776
_exptl_crystal_size_max 0.390
_exptl_crystal_size_mid 0.253
_exptl_crystal_size_min 0.174
_refine_diff_density_max 0.196
_refine_diff_density_min -0.182
_refine_ls_extinction_method none
_refine_ls_goodness_of_fit_ref 1.045
_refine_ls_hydrogen_treatment constr
_refine_ls_matrix_type full
_refine_ls_number_parameters 261
_refine_ls_number_reflns 3970
_refine_ls_number_restraints 0
_refine_ls_restrained_S_all 1.045
_refine_ls_R_factor_all 0.0785
_refine_ls_R_factor_gt 0.0490
_refine_ls_shift/su_max 0.000
_refine_ls_shift/su_mean 0.000
_refine_ls_structure_factor_coef Fsqd
_refine_ls_weighting_details 'w=1/[\s^2^(Fo^2^)+(0.0484P)^2^+0.6202P] where P=(Fo^2^+2Fc^2^)/3'
_refine_ls_weighting_scheme calc
_refine_ls_wR_factor_gt 0.1213
_refine_ls_wR_factor_ref 0.1403
_reflns_number_gt 2612
_reflns_number_total 3970
_reflns_threshold_expression 'I > 2\s(I)'
_cod_data_source_file hb4364sup1.cif
_cod_data_source_block I
_cod_original_sg_symbol_H-M 'P 21/c'
_cod_database_code 1559437
_shelx_space_group_comment
;
The symmetry employed for this shelxl refinement is uniquely defined
by the following loop, which should always be used as a source of
symmetry information in preference to the above space-group names.
They are only intended as comments.
;
_shelx_estimated_absorpt_t_min 0.963
_shelx_estimated_absorpt_t_max 0.983

loop_
_space_group_symop_operation_xyz
'x, y, z'
'-x, y+1/2, -z+1/2'
'-x, -y, -z'
'x, -y-1/2, z-1/2'

loop_
_atom_site_type_symbol
_atom_site_label
_atom_site_fract_x
_atom_site_fract_y
_atom_site_fract_z
_atom_site_U_iso_or_equiv
_atom_site_adp_type
_atom_site_calc_flag
_atom_site_occupancy
_atom_site_disorder_assembly
_atom_site_disorder_group
O O1 0.60299(14) 0.86994(16) 0.30456(8) 0.0696(4) Uani d 1 . .
O O3 0.1472(2) 1.0446(2) 0.46704(9) 0.1023(6) Uani d 1 . .
O O6 0.3095(2) 0.9713(3) 0.00226(10) 0.1187(8) Uani d 1 . .
O O7 0.42775(15) 0.89982(16) 0.08920(7) 0.0655(4) Uani d 1 . .
N N1 0.52014(15) 0.99253(17) 0.21819(8) 0.0528(4) Uani d 1 . .
C C1 0.5423(2) 1.0677(2) 0.15739(9) 0.0567(5) Uani d 1 . .
H H1A 0.620254 1.030254 0.136003 0.068 Uiso calc 1 . .
H H1B 0.554466 1.169064 0.164517 0.068 Uiso calc 1 . .
C C2 0.4151(2) 1.0384(2) 0.11882(10) 0.0558(5) Uani d 1 . .
H H2 0.394852 1.113453 0.087240 0.067 Uiso calc 1 . .
C C3 0.31052(19) 1.0297(2) 0.17042(9) 0.0517(5) Uani d 1 . .
H H3 0.287218 1.125733 0.184930 0.062 Uiso calc 1 A 3
C C4 0.37998(18) 0.9470(2) 0.22556(9) 0.0491(5) Uani d 1 . .
H H4 0.372923 0.844672 0.216805 0.059 Uiso calc 1 . .
C C5 0.6186(2) 0.9499(2) 0.25960(10) 0.0554(5) Uani d 1 . .
O O2A 0.73692(14) 1.00916(17) 0.24442(8) 0.0705(5) Uani d 0.729(9) B 1
C C6A 0.8491(2) 0.9829(3) 0.28919(14) 0.0823(8) Uani d 0.729(9) B 1
H H6A1 0.933380 0.995430 0.267481 0.099 Uiso calc 0.729(9) B 1
H H6A2 0.845238 0.885715 0.304950 0.099 Uiso calc 0.729(9) B 1
C C7A 0.8420(6) 1.0823(5) 0.3430(3) 0.110(3) Uani d 0.729(9) B 1
H H7A1 0.842901 1.178292 0.327017 0.165 Uiso calc 0.729(9) B 1
H H7A2 0.917881 1.067873 0.371778 0.165 Uiso calc 0.729(9) B 1
H H7A3 0.760400 1.066240 0.365607 0.165 Uiso calc 0.729(9) B 1
O O2B 0.73692(14) 1.00916(17) 0.24442(8) 0.0705(5) Uani d 0.271(9) B 2
C C6B 0.8491(2) 0.9829(3) 0.28919(14) 0.0823(8) Uani d 0.271(9) B 2
H H6B1 0.897975 0.898652 0.276247 0.099 Uiso calc 0.271(9) B 2
H H6B2 0.816105 0.967127 0.332115 0.099 Uiso calc 0.271(9) B 2
C C7B 0.9380(13) 1.1074(12) 0.2890(8) 0.110(7) Uani d 0.271(9) B 2
H H7B1 0.953331 1.135652 0.245465 0.165 Uiso calc 0.271(9) B 2
H H7B2 1.022237 1.083708 0.310020 0.165 Uiso calc 0.271(9) B 2
H H7B3 0.896619 1.184482 0.311569 0.165 Uiso calc 0.271(9) B 2
C C8 0.32267(18) 0.97799(19) 0.29014(9) 0.0482(5) Uani d 1 . .
C C9 0.2336(2) 0.8822(2) 0.31699(10) 0.0572(5) Uani d 1 . .
H H9 0.212147 0.798529 0.295049 0.069 Uiso calc 1 . .
C C10 0.1765(2) 0.9086(3) 0.37533(11) 0.0688(6) Uani d 1 . .
H H10 0.116135 0.843642 0.392146 0.083 Uiso calc 1 . .
C C11 0.2086(2) 1.0308(3) 0.40881(11) 0.0660(6) Uani d 1 . .
C C12 0.2958(2) 1.1288(2) 0.38331(11) 0.0672(6) Uani d 1 . .
H H12 0.316983 1.212179 0.405547 0.081 Uiso calc 1 . .
C C13 0.3513(2) 1.1015(2) 0.32416(10) 0.0606(5) Uani d 1 . .
H H13 0.409538 1.167959 0.306848 0.073 Uiso calc 1 . .
C C14 0.1867(4) 1.1555(4) 0.50790(14) 0.1162(11) Uani d 1 . .
H H14A 0.279515 1.143361 0.520688 0.174 Uiso calc 1 . .
H H14B 0.132295 1.154781 0.545354 0.174 Uiso calc 1 . .
H H14C 0.175574 1.244718 0.485817 0.174 Uiso calc 1 . .
O O4A 0.0923(11) 1.1555(11) 0.1225(4) 0.094(3) Uani d 0.62(3) C 3
O O5A 0.19114(13) 0.95503(14) 0.14977(7) 0.0627(4) Uani d 0.62(3) C 3
C C15A 0.0847(2) 1.0321(3) 0.12979(13) 0.0698(6) Uani d 0.62(3) C 3
C C16A -0.0280(3) 0.9405(4) 0.10542(16) 0.1058(10) Uani d 0.62(3) C 3
H H16A -0.088795 0.996594 0.079195 0.159 Uiso calc 0.62(3) C 3
H H16B -0.075114 0.901846 0.141146 0.159 Uiso calc 0.62(3) C 3
H H16C 0.007324 0.864149 0.080204 0.159 Uiso calc 0.62(3) C 3
O O4B 0.0711(19) 1.1544(18) 0.149(2) 0.143(8) Uani d 0.38(3) C 4
O O5B 0.19114(13) 0.95503(14) 0.14977(7) 0.0627(4) Uani d 0.38(3) C 4
C C15B 0.0847(2) 1.0321(3) 0.12979(13) 0.0698(6) Uani d 0.38(3) C 4
C C16B -0.0280(3) 0.9405(4) 0.10542(16) 0.1058(10) Uani d 0.38(3) C 4
H H16D -0.112233 0.984766 0.114881 0.159 Uiso calc 0.38(3) C 4
H H16E -0.022720 0.848987 0.125949 0.159 Uiso calc 0.38(3) C 4
H H16F -0.021632 0.928836 0.059714 0.159 Uiso calc 0.38(3) C 4
C C17 0.3671(3) 0.8794(3) 0.03155(12) 0.0788(7) Uani d 1 . .
C C18 0.3816(3) 0.7291(3) 0.01004(14) 0.1128(11) Uani d 1 . .
H H18A 0.306152 0.674432 0.023937 0.169 Uiso calc 1 . .
H H18B 0.463131 0.689770 0.028367 0.169 Uiso calc 1 . .
H H18C 0.384959 0.726180 -0.036058 0.169 Uiso calc 1 . .

loop_
_atom_site_aniso_label
_atom_site_aniso_U_11
_atom_site_aniso_U_22
_atom_site_aniso_U_33
_atom_site_aniso_U_12
_atom_site_aniso_U_13
_atom_site_aniso_U_23
O1 0.0625(9) 0.0584(9) 0.0870(11) 0.0014(7) -0.0158(8) 0.0222(8)
O3 0.1082(15) 0.1215(16) 0.0783(12) 0.0018(12) 0.0220(11) -0.0096(12)
O6 0.143(2) 0.1322(19) 0.0783(13) 0.0106(15) -0.0538(13) -0.0073(12)
O7 0.0731(10) 0.0659(9) 0.0566(8) -0.0001(7) -0.0147(7) -0.0110(7)
N1 0.0451(9) 0.0578(10) 0.0548(10) -0.0031(7) -0.0115(7) 0.0042(8)
C1 0.0545(12) 0.0601(12) 0.0549(12) -0.0054(9) -0.0077(9) 0.0005(10)
C2 0.0628(12) 0.0494(11) 0.0544(11) -0.0025(9) -0.0142(9) 0.0007(9)
C3 0.0489(11) 0.0449(10) 0.0602(12) -0.0030(8) -0.0167(9) -0.0027(9)
C4 0.0484(10) 0.0419(10) 0.0562(11) -0.0016(8) -0.0112(9) 0.0001(8)
C5 0.0511(11) 0.0462(11) 0.0680(13) 0.0012(9) -0.0132(10) 0.0013(10)
O2A 0.0485(8) 0.0791(10) 0.0827(11) -0.0087(7) -0.0197(7) 0.0185(8)
C6A 0.0513(13) 0.0856(17) 0.108(2) 0.0014(12) -0.0293(13) 0.0188(16)
C7A 0.111(4) 0.087(3) 0.128(4) 0.018(3) -0.070(4) -0.013(3)
O2B 0.0485(8) 0.0791(10) 0.0827(11) -0.0087(7) -0.0197(7) 0.0185(8)
C6B 0.0513(13) 0.0856(17) 0.108(2) 0.0014(12) -0.0293(13) 0.0188(16)
C7B 0.070(8) 0.090(8) 0.165(14) -0.003(6) -0.069(9) 0.013(8)
C8 0.0443(10) 0.0444(10) 0.0550(11) 0.0012(8) -0.0132(8) 0.0024(8)
C9 0.0505(11) 0.0522(12) 0.0682(13) -0.0048(9) -0.0091(10) 0.0006(10)
C10 0.0554(13) 0.0735(15) 0.0774(15) -0.0079(11) 0.0009(11) 0.0085(12)
C11 0.0610(13) 0.0792(16) 0.0576(13) 0.0100(12) 0.0009(11) 0.0034(12)
C12 0.0784(15) 0.0598(13) 0.0627(14) 0.0030(11) -0.0107(12) -0.0080(11)
C13 0.0685(13) 0.0491(11) 0.0639(13) -0.0068(10) -0.0045(10) -0.0005(10)
C14 0.163(3) 0.108(2) 0.0780(19) 0.025(2) 0.014(2) -0.0093(18)
O4A 0.077(4) 0.077(4) 0.125(5) 0.006(3) -0.035(3) 0.032(4)
O5A 0.0529(8) 0.0548(8) 0.0789(10) -0.0057(6) -0.0255(7) -0.0020(7)
C15A 0.0505(13) 0.0730(16) 0.0848(17) -0.0012(11) -0.0194(11) 0.0147(14)
C16A 0.0675(16) 0.120(2) 0.128(2) -0.0181(16) -0.0458(17) 0.011(2)
O4B 0.062(5) 0.065(6) 0.30(2) 0.019(4) -0.034(11) -0.042(10)
O5B 0.0529(8) 0.0548(8) 0.0789(10) -0.0057(6) -0.0255(7) -0.0020(7)
C15B 0.0505(13) 0.0730(16) 0.0848(17) -0.0012(11) -0.0194(11) 0.0147(14)
C16B 0.0675(16) 0.120(2) 0.128(2) -0.0181(16) -0.0458(17) 0.011(2)
C17 0.0763(16) 0.098(2) 0.0609(15) -0.0115(14) -0.0149(12) -0.0149(14)
C18 0.131(3) 0.113(2) 0.094(2) -0.020(2) -0.0115(18) -0.0440(19)

loop_
_atom_type_symbol
_atom_type_description
_atom_type_scat_dispersion_real
_atom_type_scat_dispersion_imag
_atom_type_scat_source
C C 0.0033 0.0016 'International Tables Vol C Tables 4.2.6.8 and 6.1.1.4'
H H 0.0000 0.0000 'International Tables Vol C Tables 4.2.6.8 and 6.1.1.4'
O O 0.0106 0.0060 'International Tables Vol C Tables 4.2.6.8 and 6.1.1.4'
N N 0.0061 0.0033 'International Tables Vol C Tables 4.2.6.8 and 6.1.1.4'

loop_
_geom_angle_atom_site_label_1
_geom_angle_atom_site_label_2
_geom_angle_atom_site_label_3
_geom_angle_site_symmetry_1
_geom_angle_site_symmetry_3
_geom_angle
_geom_angle_publ_flag
C11 O3 C14 . . 118.8(2) ?
C17 O7 C2 . . 117.81(19) ?
C5 N1 C1 . . 124.68(17) ?
C5 N1 C4 . . 121.50(16) ?
C1 N1 C4 . . 113.18(14) ?
N1 C1 C2 . . 103.15(16) ?
N1 C1 H1A . . 111.1 ?
C2 C1 H1A . . 111.1 ?
N1 C1 H1B . . 111.1 ?
C2 C1 H1B . . 111.1 ?
H1A C1 H1B . . 109.1 ?
O7 C2 C1 . . 108.04(16) ?
O7 C2 C3 . . 108.80(16) ?
C1 C2 C3 . . 102.45(15) ?
O7 C2 H2 . . 112.3 ?
C1 C2 H2 . . 112.3 ?
C3 C2 H2 . . 112.3 ?
O5B C3 C2 . . 113.11(15) ?
O5A C3 C2 . . 113.11(15) ?
O5B C3 C4 . . 109.21(15) ?
O5A C3 C4 . . 109.21(15) ?
C2 C3 C4 . . 104.62(15) ?
O5A C3 H3 . . 109.9 ?
C2 C3 H3 . . 109.9 ?
C4 C3 H3 . . 109.9 ?
N1 C4 C8 . . 114.91(15) ?
N1 C4 C3 . . 100.63(15) ?
C8 C4 C3 . . 113.36(16) ?
N1 C4 H4 . . 109.2 ?
C8 C4 H4 . . 109.2 ?
C3 C4 H4 . . 109.2 ?
O1 C5 O2B . . 124.58(18) ?
O1 C5 O2A . . 124.58(18) ?
O1 C5 N1 . . 124.77(19) ?
O2B C5 N1 . . 110.65(18) ?
O2A C5 N1 . . 110.65(18) ?
C5 O2A C6A . . 116.09(17) ?
O2A C6A C7A . . 109.3(2) ?
O2A C6A H6A1 . . 109.8 ?
C7A C6A H6A1 . . 109.8 ?
O2A C6A H6A2 . . 109.8 ?
C7A C6A H6A2 . . 109.8 ?
H6A1 C6A H6A2 . . 108.3 ?
C6A C7A H7A1 . . 109.5 ?
C6A C7A H7A2 . . 109.5 ?
H7A1 C7A H7A2 . . 109.5 ?
C6A C7A H7A3 . . 109.5 ?
H7A1 C7A H7A3 . . 109.5 ?
H7A2 C7A H7A3 . . 109.5 ?
C5 O2B C6B . . 116.09(17) ?
O2B C6B C7B . . 108.4(4) ?
O2B C6B H6B1 . . 110.0 ?
C7B C6B H6B1 . . 110.0 ?
O2B C6B H6B2 . . 110.0 ?
C7B C6B H6B2 . . 110.0 ?
H6B1 C6B H6B2 . . 108.4 ?
C6B C7B H7B1 . . 109.5 ?
C6B C7B H7B2 . . 109.5 ?
H7B1 C7B H7B2 . . 109.5 ?
C6B C7B H7B3 . . 109.5 ?
H7B1 C7B H7B3 . . 109.5 ?
H7B2 C7B H7B3 . . 109.5 ?
C13 C8 C9 . . 117.48(19) ?
C13 C8 C4 . . 122.78(18) ?
C9 C8 C4 . . 119.71(17) ?
C10 C9 C8 . . 121.4(2) ?
C10 C9 H9 . . 119.3 ?
C8 C9 H9 . . 119.3 ?
C11 C10 C9 . . 120.1(2) ?
C11 C10 H10 . . 120.0 ?
C9 C10 H10 . . 120.0 ?
C10 C11 O3 . . 114.9(2) ?
C10 C11 C12 . . 120.1(2) ?
O3 C11 C12 . . 125.0(2) ?
C11 C12 C13 . . 119.2(2) ?
C11 C12 H12 . . 120.4 ?
C13 C12 H12 . . 120.4 ?
C8 C13 C12 . . 121.8(2) ?
C8 C13 H13 . . 119.1 ?
C12 C13 H13 . . 119.1 ?
O3 C14 H14A . . 109.5 ?
O3 C14 H14B . . 109.5 ?
H14A C14 H14B . . 109.5 ?
O3 C14 H14C . . 109.5 ?
H14A C14 H14C . . 109.5 ?
H14B C14 H14C . . 109.5 ?
C15A O5A C3 . . 118.03(16) ?
O4A C15A O5A . . 121.4(5) ?
O4A C15A C16A . . 125.3(5) ?
O5A C15A C16A . . 112.0(2) ?
C15A C16A H16A . . 109.5 ?
C15A C16A H16B . . 109.5 ?
H16A C16A H16B . . 109.5 ?
C15A C16A H16C . . 109.5 ?
H16A C16A H16C . . 109.5 ?
H16B C16A H16C . . 109.5 ?
C15B O5B C3 . . 118.03(16) ?
O4B C15B O5B . . 119.9(10) ?
O4B C15B C16B . . 124.3(8) ?
O5B C15B C16B . . 112.0(2) ?
C15B C16B H16D . . 109.5 ?
C15B C16B H16E . . 109.5 ?
H16D C16B H16E . . 109.5 ?
C15B C16B H16F . . 109.5 ?
H16D C16B H16F . . 109.5 ?
H16E C16B H16F . . 109.5 ?
O6 C17 O7 . . 123.4(2) ?
O6 C17 C18 . . 125.5(2) ?
O7 C17 C18 . . 111.0(3) ?
C17 C18 H18A . . 109.5 ?
C17 C18 H18B . . 109.5 ?
H18A C18 H18B . . 109.5 ?
C17 C18 H18C . . 109.5 ?
H18A C18 H18C . . 109.5 ?
H18B C18 H18C . . 109.5 ?

loop_
_geom_bond_atom_site_label_1
_geom_bond_atom_site_label_2
_geom_bond_site_symmetry_2
_geom_bond_distance
_geom_bond_publ_flag
O1 C5 . 1.212(2) ?
O3 C11 . 1.376(3) ?
O3 C14 . 1.393(4) ?
O6 C17 . 1.193(3) ?
O7 C17 . 1.341(3) ?
O7 C2 . 1.446(2) ?
N1 C5 . 1.347(2) ?
N1 C1 . 1.469(3) ?
N1 C4 . 1.469(2) ?
C1 C2 . 1.504(3) ?
C1 H1A . 0.9700 ?
C1 H1B . 0.9700 ?
C2 C3 . 1.516(3) ?
C2 H2 . 0.9800 ?
C3 O5B . 1.434(2) ?
C3 O5A . 1.434(2) ?
C3 C4 . 1.533(3) ?
C3 H3 . 0.9800 ?
C4 C8 . 1.501(3) ?
C4 H4 . 0.9800 ?
C5 O2B . 1.346(3) ?
C5 O2A . 1.346(3) ?
O2A C6A . 1.454(2) ?
C6A C7A . 1.460(5) ?
C6A H6A1 . 0.9700 ?
C6A H6A2 . 0.9700 ?
C7A H7A1 . 0.9600 ?
C7A H7A2 . 0.9600 ?
C7A H7A3 . 0.9600 ?
O2B C6B . 1.454(2) ?
C6B C7B . 1.466(12) ?
C6B H6B1 . 0.9700 ?
C6B H6B2 . 0.9700 ?
C7B H7B1 . 0.9600 ?
C7B H7B2 . 0.9600 ?
C7B H7B3 . 0.9600 ?
C8 C13 . 1.383(3) ?
C8 C9 . 1.389(3) ?
C9 C10 . 1.375(3) ?
C9 H9 . 0.9300 ?
C10 C11 . 1.375(3) ?
C10 H10 . 0.9300 ?
C11 C12 . 1.380(3) ?
C12 C13 . 1.385(3) ?
C12 H12 . 0.9300 ?
C13 H13 . 0.9300 ?
C14 H14A . 0.9600 ?
C14 H14B . 0.9600 ?
C14 H14C . 0.9600 ?
O4A C15A . 1.171(10) ?
O5A C15A . 1.338(2) ?
C15A C16A . 1.490(3) ?
C16A H16A . 0.9600 ?
C16A H16B . 0.9600 ?
C16A H16C . 0.9600 ?
O4B C15B . 1.225(19) ?
O5B C15B . 1.338(2) ?
C15B C16B . 1.490(3) ?
C16B H16D . 0.9600 ?
C16B H16E . 0.9600 ?
C16B H16F . 0.9600 ?
C17 C18 . 1.488(4) ?
C18 H18A . 0.9600 ?
C18 H18B . 0.9600 ?
C18 H18C . 0.9600 ?

loop_
_geom_hbond_atom_site_label_D
_geom_hbond_atom_site_label_H
_geom_hbond_atom_site_label_A
_geom_hbond_site_symmetry_A
_geom_hbond_distance_DH
_geom_hbond_distance_HA
_geom_hbond_distance_DA
_geom_hbond_angle_DHA
C1 H1B O1 2_655 0.97 2.54 3.289(2) 134
C3 H3 O1 2_655 0.98 2.55 3.344(2) 139

loop_
_geom_torsion_atom_site_label_1
_geom_torsion_atom_site_label_2
_geom_torsion_atom_site_label_3
_geom_torsion_atom_site_label_4
_geom_torsion_site_symmetry_1
_geom_torsion_site_symmetry_2
_geom_torsion_site_symmetry_3
_geom_torsion_site_symmetry_4
_geom_torsion
_geom_torsion_publ_flag
C5 N1 C1 C2 . . . . 158.14(18) ?
C4 N1 C1 C2 . . . . -12.8(2) ?
C17 O7 C2 C1 . . . . -147.52(19) ?
C17 O7 C2 C3 . . . . 102.0(2) ?
N1 C1 C2 O7 . . . . -82.60(19) ?
N1 C1 C2 C3 . . . . 32.16(19) ?
O7 C2 C3 O5B . . . . -45.3(2) ?
C1 C2 C3 O5B . . . . -159.51(15) ?
O7 C2 C3 O5A . . . . -45.3(2) ?
C1 C2 C3 O5A . . . . -159.51(15) ?
O7 C2 C3 C4 . . . . 73.45(17) ?
C1 C2 C3 C4 . . . . -40.76(18) ?
C5 N1 C4 C8 . . . . 54.7(2) ?
C1 N1 C4 C8 . . . . -134.09(17) ?
C5 N1 C4 C3 . . . . 176.83(17) ?
C1 N1 C4 C3 . . . . -11.9(2) ?
O5B C3 C4 N1 . . . . 153.37(15) ?
O5A C3 C4 N1 . . . . 153.37(15) ?
C2 C3 C4 N1 . . . . 32.01(18) ?
O5B C3 C4 C8 . . . . -83.41(19) ?
O5A C3 C4 C8 . . . . -83.41(19) ?
C2 C3 C4 C8 . . . . 155.23(15) ?
C1 N1 C5 O1 . . . . -168.3(2) ?
C4 N1 C5 O1 . . . . 1.8(3) ?
C1 N1 C5 O2B . . . . 12.0(3) ?
C4 N1 C5 O2B . . . . -177.78(16) ?
C1 N1 C5 O2A . . . . 12.0(3) ?
C4 N1 C5 O2A . . . . -177.78(16) ?
O1 C5 O2A C6A . . . . -5.5(3) ?
N1 C5 O2A C6A . . . . 174.16(18) ?
C5 O2A C6A C7A . . . . -81.8(4) ?
O1 C5 O2B C6B . . . . -5.5(3) ?
N1 C5 O2B C6B . . . . 174.16(18) ?
C5 O2B C6B C7B . . . . -147.9(8) ?
N1 C4 C8 C13 . . . . 38.0(2) ?
C3 C4 C8 C13 . . . . -77.0(2) ?
N1 C4 C8 C9 . . . . -144.04(17) ?
C3 C4 C8 C9 . . . . 101.0(2) ?
C13 C8 C9 C10 . . . . -0.3(3) ?
C4 C8 C9 C10 . . . . -178.40(18) ?
C8 C9 C10 C11 . . . . -0.9(3) ?
C9 C10 C11 O3 . . . . -178.9(2) ?
C9 C10 C11 C12 . . . . 1.4(3) ?
C14 O3 C11 C10 . . . . 171.9(2) ?
C14 O3 C11 C12 . . . . -8.5(4) ?
C10 C11 C12 C13 . . . . -0.7(3) ?
O3 C11 C12 C13 . . . . 179.6(2) ?
C9 C8 C13 C12 . . . . 1.0(3) ?
C4 C8 C13 C12 . . . . 179.05(18) ?
C11 C12 C13 C8 . . . . -0.5(3) ?
C2 C3 O5A C15A . . . . -98.4(2) ?
C4 C3 O5A C15A . . . . 145.5(2) ?
C3 O5A C15A O4A . . . . 8.2(7) ?
C3 O5A C15A C16A . . . . 175.8(2) ?
C2 C3 O5B C15B . . . . -98.4(2) ?
C4 C3 O5B C15B . . . . 145.5(2) ?
C3 O5B C15B O4B . . . . -25(2) ?
C3 O5B C15B C16B . . . . 175.8(2) ?
C2 O7 C17 O6 . . . . 3.9(4) ?
C2 O7 C17 C18 . . . . -176.0(2) ?

_cod_database_fobs_code 1559437
